data_4035084
loop_
_publ_author_name
'Walker, Tia L.'
'Taschner, Ian S.'
'Chandra M, Sharath'
'Taschner, Michael J.'
'Engle, James T.'
'Schrage, Briana R.'
'Ziegler, Christopher J.'
'Gao, Xinfeng'
'Wheeler, Steven E.'

_publ_section_title
;
 Lone-Pair-Induced Topicity Observed in Macrobicyclic Tetra-thia Lactams
 and Cryptands: Synthesis, Spectral Identification, and Computational
 Assessment.
;
_journal_issue 17
_journal_name_full 'The Journal of organic chemistry'
_journal_page_first 10025
_journal_page_last 10036
_journal_paper_doi 10.1021/acs.joc.8b01382
_journal_volume 83
_journal_year 2018
_chemical_formula_sum 'C17 H34 N2 S4'
_chemical_formula_weight 394.70
_space_group_crystal_system orthorhombic
_space_group_IT_number 60
_space_group_name_Hall '-P 2n 2ab'
_space_group_name_H-M_alt 'P b c n'
_atom_sites_solution_hydrogens geom
_audit_creation_method SHELXL-2016/6
_cell_angle_alpha 90
_cell_angle_beta 90
_cell_angle_gamma 90
_cell_formula_units_Z 8
_cell_length_a 26.509(5)
_cell_length_b 10.6554(19)
_cell_length_c 14.590(3)
_cell_measurement_reflns_used 7984
_cell_measurement_temperature 100(2)
_cell_measurement_theta_max 25.02
_cell_measurement_theta_min 2.49
_cell_volume 4121.1(14)
_computing_cell_refinement 'Bruker SAINT'
_computing_data_collection 'Bruker APEX2'
_computing_data_reduction 'Bruker SAINT'
_computing_molecular_graphics 'Bruker SHELXTL'
_computing_publication_material 'Bruker SHELXTL'
_computing_structure_refinement 'SHELXL-2016/6 (Sheldrick, 2016)'
_computing_structure_solution 'SHELXT 2014/5 (Sheldrick, 2014)'
_diffrn_ambient_temperature 100(2)
_diffrn_detector_area_resol_mean '\f and \w scans'
_diffrn_measured_fraction_theta_full 0.999
_diffrn_measured_fraction_theta_max 0.999
_diffrn_measurement_device_type graphite
_diffrn_measurement_method 'Bruker APEX-II CCD'
_diffrn_radiation_type MoK\a
_diffrn_radiation_wavelength 0.71073
_diffrn_reflns_av_R_equivalents 0.0414
_diffrn_reflns_av_unetI/netI 0.0236
_diffrn_reflns_Laue_measured_fraction_full 0.999
_diffrn_reflns_Laue_measured_fraction_max 0.999
_diffrn_reflns_limit_h_max 31
_diffrn_reflns_limit_h_min -31
_diffrn_reflns_limit_k_max 12
_diffrn_reflns_limit_k_min -12
_diffrn_reflns_limit_l_max 17
_diffrn_reflns_limit_l_min -17
_diffrn_reflns_number 27954
_diffrn_reflns_point_group_measured_fraction_full 0.999
_diffrn_reflns_point_group_measured_fraction_max 0.999
_diffrn_reflns_theta_full 25.122
_diffrn_reflns_theta_max 25.122
_diffrn_reflns_theta_min 1.536
_diffrn_source 'sealed tube'
_exptl_absorpt_coefficient_mu 0.463
_exptl_absorpt_correction_T_max 0.7452
_exptl_absorpt_correction_T_min 0.6211
_exptl_absorpt_correction_type multi-scan
_exptl_absorpt_process_details SADABS
_exptl_crystal_colour colorless
_exptl_crystal_density_diffrn 1.272
_exptl_crystal_density_meas ?
_exptl_crystal_density_method 'not measured'
_exptl_crystal_description rod
_exptl_crystal_F_000 1712
_exptl_crystal_size_max 0.250
_exptl_crystal_size_mid 0.200
_exptl_crystal_size_min 0.200
_refine_diff_density_max 3.015
_refine_diff_density_min -0.515
_refine_diff_density_rms 0.109
_refine_ls_extinction_method none
_refine_ls_goodness_of_fit_ref 1.061
_refine_ls_hydrogen_treatment constr
_refine_ls_matrix_type full
_refine_ls_number_parameters 208
_refine_ls_number_reflns 3686
_refine_ls_number_restraints 0
_refine_ls_restrained_S_all 1.061
_refine_ls_R_factor_all 0.0861
_refine_ls_R_factor_gt 0.0786
_refine_ls_shift/su_max 0.001
_refine_ls_shift/su_mean 0.000
_refine_ls_structure_factor_coef Fsqd
_refine_ls_weighting_details 'w=1/[\s^2^(Fo^2^)+(0.0994P)^2^+21.6069P] where P=(Fo^2^+2Fc^2^)/3'
_refine_ls_weighting_scheme calc
_refine_ls_wR_factor_gt 0.2039
_refine_ls_wR_factor_ref 0.2100
_reflns_Friedel_coverage 0.000
_reflns_number_gt 3279
_reflns_number_total 3686
_reflns_threshold_expression 'I > 2\s(I)'
_cod_data_source_file jo8b01382_si_003.cif
_cod_data_source_block L2
_cod_depositor_comments
;
The following automatic conversions were performed:

data item '_exptl_crystal_density_meas' value 'not measured' was
changed to '?' -- the value is perceived as not measured.

Automatic conversion script
Id: cif_fix_values 6909 2019-04-08 15:41:33Z antanas 
;
_cod_original_cell_volume 4121.3(13)
_cod_database_code 4035084
_shelx_shelxl_version_number 2016/6
_shelx_space_group_comment
;
The symmetry employed for this shelxl refinement is uniquely defined
by the following loop, which should always be used as a source of
symmetry information in preference to the above space-group names.
They are only intended as comments.
;
_shelx_estimated_absorpt_t_min 0.893
_shelx_estimated_absorpt_t_max 0.913

loop_
_space_group_symop_operation_xyz
'x, y, z'
'-x+1/2, -y+1/2, z+1/2'
'-x, y, -z+1/2'
'x+1/2, -y+1/2, -z'
'-x, -y, -z'
'x-1/2, y-1/2, -z-1/2'
'x, -y, z-1/2'
'-x-1/2, y-1/2, z'

loop_
_atom_site_label
_atom_site_type_symbol
_atom_site_fract_x
_atom_site_fract_y
_atom_site_fract_z
_atom_site_U_iso_or_equiv
_atom_site_adp_type
_atom_site_occupancy
_atom_site_site_symmetry_order
_atom_site_calc_flag
_atom_site_refinement_flags_posn
_atom_site_refinement_flags_adp
C1 C 0.5523(2) 0.8054(5) 0.6687(4) 0.0356(12) Uani 1 1 d . .
H1A H 0.526347 0.869230 0.663912 0.043 Uiso 1 1 calc R U
H1B H 0.560818 0.796677 0.733057 0.043 Uiso 1 1 calc R U
C2 C 0.53063(19) 0.6801(5) 0.6343(4) 0.0333(11) Uani 1 1 d . .
H2A H 0.531302 0.678841 0.567805 0.040 Uiso 1 1 calc R U
H2B H 0.495768 0.672616 0.653729 0.040 Uiso 1 1 calc R U
C3 C 0.53057(18) 0.4228(4) 0.6245(4) 0.0288(11) Uani 1 1 d . .
H3A H 0.497049 0.418927 0.651033 0.035 Uiso 1 1 calc R U
H3B H 0.527120 0.438895 0.559376 0.035 Uiso 1 1 calc R U
C4 C 0.55726(19) 0.2998(4) 0.6391(4) 0.0296(11) Uani 1 1 d . .
H4A H 0.535491 0.232529 0.618087 0.036 Uiso 1 1 calc R U
H4B H 0.562553 0.288094 0.704358 0.036 Uiso 1 1 calc R U
C5 C 0.60805(18) 0.2884(4) 0.5904(3) 0.0267(10) Uani 1 1 d . .
H5A H 0.624193 0.211375 0.610263 0.032 Uiso 1 1 calc R U
H5B H 0.629313 0.357660 0.609702 0.032 Uiso 1 1 calc R U
C6 C 0.62126(17) 0.4503(4) 0.4384(3) 0.0256(10) Uani 1 1 d . .
H6A H 0.604962 0.473997 0.381434 0.031 Uiso 1 1 calc R U
H6B H 0.608726 0.505155 0.486289 0.031 Uiso 1 1 calc R U
C7 C 0.67825(17) 0.4681(4) 0.4288(4) 0.0275(10) Uani 1 1 d . .
H7A H 0.694742 0.437054 0.483651 0.033 Uiso 1 1 calc R U
H7B H 0.690249 0.418839 0.377321 0.033 Uiso 1 1 calc R U
C8 C 0.74677(19) 0.6167(5) 0.4230(4) 0.0341(12) Uani 1 1 d . .
H8A H 0.756048 0.696713 0.396125 0.041 Uiso 1 1 calc R U
H8B H 0.763472 0.551291 0.388161 0.041 Uiso 1 1 calc R U
C9 C 0.76565(19) 0.6127(5) 0.5204(4) 0.0363(12) Uani 1 1 d . .
H9A H 0.802234 0.611755 0.519172 0.044 Uiso 1 1 calc R U
H9B H 0.754659 0.534436 0.547903 0.044 Uiso 1 1 calc R U
C10 C 0.68824(19) 0.6733(6) 0.6402(3) 0.0361(12) Uani 1 1 d . .
H10A H 0.663839 0.661655 0.591404 0.043 Uiso 1 1 calc R U
H10B H 0.695657 0.591784 0.666479 0.043 Uiso 1 1 calc R U
C11 C 0.6655(2) 0.7598(6) 0.7149(4) 0.0471(15) Uani 1 1 d . .
H11A H 0.640785 0.712302 0.749401 0.057 Uiso 1 1 calc R U
H11B H 0.692214 0.783633 0.756941 0.057 Uiso 1 1 calc R U
C12 C 0.6408(2) 0.8771(6) 0.6795(4) 0.0473(15) Uani 1 1 d . .
H12A H 0.629616 0.927574 0.730871 0.057 Uiso 1 1 calc R U
H12B H 0.665365 0.925681 0.645204 0.057 Uiso 1 1 calc R U
C13 C 0.5866(2) 0.9529(5) 0.5579(4) 0.0373(13) Uani 1 1 d . .
H13A H 0.618498 0.989445 0.539289 0.045 Uiso 1 1 calc R U
H13B H 0.568257 1.016556 0.591866 0.045 Uiso 1 1 calc R U
C14 C 0.5573(2) 0.9216(5) 0.4741(4) 0.0378(12) Uani 1 1 d . .
H14A H 0.553706 0.997426 0.437857 0.045 Uiso 1 1 calc R U
H14B H 0.523720 0.895834 0.492688 0.045 Uiso 1 1 calc R U
C15 C 0.64812(18) 0.8552(4) 0.3941(3) 0.0274(10) Uani 1 1 d . .
H15A H 0.648475 0.945306 0.384642 0.033 Uiso 1 1 calc R U
H15B H 0.665555 0.837398 0.451119 0.033 Uiso 1 1 calc R U
C16 C 0.6746(2) 0.7917(4) 0.3167(3) 0.0294(11) Uani 1 1 d . .
H16A H 0.709008 0.822575 0.313948 0.035 Uiso 1 1 calc R U
H16B H 0.658123 0.814974 0.259811 0.035 Uiso 1 1 calc R U
C17 C 0.6760(2) 0.6471(4) 0.3233(3) 0.0294(11) Uani 1 1 d . .
H17A H 0.642611 0.614478 0.309983 0.035 Uiso 1 1 calc R U
H17B H 0.698863 0.614922 0.277030 0.035 Uiso 1 1 calc R U
N1 N 0.59694(15) 0.8484(4) 0.6193(3) 0.0276(9) Uani 1 1 d . .
N2 N 0.69227(14) 0.6004(4) 0.4148(3) 0.0261(9) Uani 1 1 d . .
S1 S 0.56620(4) 0.54901(11) 0.67777(8) 0.0270(3) Uani 1 1 d . .
S2 S 0.60484(5) 0.28823(11) 0.46601(8) 0.0288(3) Uani 1 1 d . .
S3 S 0.74543(5) 0.74070(14) 0.59362(9) 0.0361(4) Uani 1 1 d . .
S4 S 0.58344(5) 0.80051(12) 0.40163(9) 0.0331(4) Uani 1 1 d . .

loop_
_atom_site_aniso_label
_atom_site_aniso_U_11
_atom_site_aniso_U_22
_atom_site_aniso_U_33
_atom_site_aniso_U_23
_atom_site_aniso_U_13
_atom_site_aniso_U_12
C1 0.041(3) 0.020(2) 0.046(3) -0.006(2) 0.011(2) -0.001(2)
C2 0.027(3) 0.027(3) 0.046(3) -0.005(2) 0.001(2) -0.001(2)
C3 0.024(2) 0.021(2) 0.042(3) -0.006(2) -0.003(2) -0.0031(19)
C4 0.034(3) 0.019(2) 0.036(3) -0.001(2) 0.000(2) -0.006(2)
C5 0.030(3) 0.018(2) 0.032(3) -0.0015(19) -0.001(2) -0.0015(18)
C6 0.026(2) 0.021(2) 0.030(2) 0.0035(19) -0.0016(19) -0.0005(18)
C7 0.026(2) 0.020(2) 0.036(3) -0.006(2) 0.001(2) 0.0025(18)
C8 0.027(2) 0.029(3) 0.046(3) -0.002(2) 0.007(2) 0.002(2)
C9 0.025(3) 0.032(3) 0.051(3) 0.008(2) 0.000(2) 0.008(2)
C10 0.032(3) 0.048(3) 0.028(3) 0.005(2) -0.004(2) -0.007(2)
C11 0.044(3) 0.067(4) 0.030(3) 0.001(3) -0.006(2) -0.018(3)
C12 0.059(4) 0.046(3) 0.037(3) -0.013(3) 0.007(3) -0.020(3)
C13 0.039(3) 0.023(3) 0.050(3) -0.006(2) 0.012(2) 0.005(2)
C14 0.034(3) 0.026(3) 0.054(3) 0.003(2) 0.005(2) 0.007(2)
C15 0.031(2) 0.020(2) 0.031(2) 0.0039(19) -0.004(2) -0.0001(19)
C16 0.046(3) 0.027(2) 0.015(2) 0.0051(18) -0.002(2) -0.013(2)
C17 0.038(3) 0.027(2) 0.024(2) -0.003(2) 0.004(2) 0.000(2)
N1 0.032(2) 0.0195(19) 0.032(2) -0.0080(17) 0.0003(17) -0.0021(16)
N2 0.024(2) 0.0203(19) 0.034(2) -0.0053(17) 0.0025(16) -0.0025(16)
S1 0.0240(6) 0.0196(6) 0.0374(7) -0.0055(5) -0.0016(5) -0.0036(4)
S2 0.0378(7) 0.0175(6) 0.0311(7) -0.0017(5) -0.0056(5) -0.0043(5)
S3 0.0345(7) 0.0394(8) 0.0344(7) 0.0041(6) -0.0057(5) -0.0075(6)
S4 0.0279(7) 0.0315(7) 0.0399(7) -0.0017(5) -0.0015(5) -0.0010(5)

loop_
_atom_type_symbol
_atom_type_description
_atom_type_scat_dispersion_real
_atom_type_scat_dispersion_imag
_atom_type_scat_source
C C 0.0033 0.0016 'International Tables Vol C Tables 4.2.6.8 and 6.1.1.4'
H H 0.0000 0.0000 'International Tables Vol C Tables 4.2.6.8 and 6.1.1.4'
N N 0.0061 0.0033 'International Tables Vol C Tables 4.2.6.8 and 6.1.1.4'
S S 0.1246 0.1234 'International Tables Vol C Tables 4.2.6.8 and 6.1.1.4'

loop_
_geom_angle_atom_site_label_1
_geom_angle_atom_site_label_2
_geom_angle_atom_site_label_3
_geom_angle
N1 C1 C2 114.5(4)
N1 C1 H1A 108.6
C2 C1 H1A 108.6
N1 C1 H1B 108.6
C2 C1 H1B 108.6
H1A C1 H1B 107.6
C1 C2 S1 111.3(4)
C1 C2 H2A 109.4
S1 C2 H2A 109.4
C1 C2 H2B 109.4
S1 C2 H2B 109.4
H2A C2 H2B 108.0
C4 C3 S1 109.8(3)
C4 C3 H3A 109.7
S1 C3 H3A 109.7
C4 C3 H3B 109.7
S1 C3 H3B 109.7
H3A C3 H3B 108.2
C3 C4 C5 114.7(4)
C3 C4 H4A 108.6
C5 C4 H4A 108.6
C3 C4 H4B 108.6
C5 C4 H4B 108.6
H4A C4 H4B 107.6
C4 C5 S2 115.1(3)
C4 C5 H5A 108.5
S2 C5 H5A 108.5
C4 C5 H5B 108.5
S2 C5 H5B 108.5
H5A C5 H5B 107.5
C7 C6 S2 111.9(3)
C7 C6 H6A 109.2
S2 C6 H6A 109.2
C7 C6 H6B 109.2
S2 C6 H6B 109.2
H6A C6 H6B 107.9
N2 C7 C6 112.4(4)
N2 C7 H7A 109.1
C6 C7 H7A 109.1
N2 C7 H7B 109.1
C6 C7 H7B 109.1
H7A C7 H7B 107.9
N2 C8 C9 113.8(4)
N2 C8 H8A 108.8
C9 C8 H8A 108.8
N2 C8 H8B 108.8
C9 C8 H8B 108.8
H8A C8 H8B 107.7
C8 C9 S3 115.8(4)
C8 C9 H9A 108.3
S3 C9 H9A 108.3
C8 C9 H9B 108.3
S3 C9 H9B 108.3
H9A C9 H9B 107.4
C11 C10 S3 110.7(4)
C11 C10 H10A 109.5
S3 C10 H10A 109.5
C11 C10 H10B 109.5
S3 C10 H10B 109.5
H10A C10 H10B 108.1
C12 C11 C10 115.0(5)
C12 C11 H11A 108.5
C10 C11 H11A 108.5
C12 C11 H11B 108.5
C10 C11 H11B 108.5
H11A C11 H11B 107.5
N1 C12 C11 111.9(4)
N1 C12 H12A 109.2
C11 C12 H12A 109.2
N1 C12 H12B 109.2
C11 C12 H12B 109.2
H12A C12 H12B 107.9
N1 C13 C14 115.7(4)
N1 C13 H13A 108.4
C14 C13 H13A 108.4
N1 C13 H13B 108.4
C14 C13 H13B 108.4
H13A C13 H13B 107.4
C13 C14 S4 116.2(4)
C13 C14 H14A 108.2
S4 C14 H14A 108.2
C13 C14 H14B 108.2
S4 C14 H14B 108.2
H14A C14 H14B 107.4
C16 C15 S4 110.2(3)
C16 C15 H15A 109.6
S4 C15 H15A 109.6
C16 C15 H15B 109.6
S4 C15 H15B 109.6
H15A C15 H15B 108.1
C15 C16 C17 114.6(4)
C15 C16 H16A 108.6
C17 C16 H16A 108.6
C15 C16 H16B 108.6
C17 C16 H16B 108.6
H16A C16 H16B 107.6
N2 C17 C16 113.4(4)
N2 C17 H17A 108.9
C16 C17 H17A 108.9
N2 C17 H17B 108.9
C16 C17 H17B 108.9
H17A C17 H17B 107.7
C13 N1 C1 113.0(4)
C13 N1 C12 110.7(4)
C1 N1 C12 114.0(4)
C8 N2 C7 110.7(4)
C8 N2 C17 108.7(4)
C7 N2 C17 111.8(4)
C2 S1 C3 98.7(2)
C5 S2 C6 102.0(2)
C10 S3 C9 99.8(3)
C14 S4 C15 99.7(2)

loop_
_geom_bond_atom_site_label_1
_geom_bond_atom_site_label_2
_geom_bond_distance
C1 N1 1.459(6)
C1 C2 1.538(7)
C1 H1A 0.9700
C1 H1B 0.9700
C2 S1 1.801(5)
C2 H2A 0.9700
C2 H2B 0.9700
C3 C4 1.505(7)
C3 S1 1.818(5)
C3 H3A 0.9700
C3 H3B 0.9700
C4 C5 1.527(7)
C4 H4A 0.9700
C4 H4B 0.9700
C5 S2 1.818(5)
C5 H5A 0.9700
C5 H5B 0.9700
C6 C7 1.529(6)
C6 S2 1.826(5)
C6 H6A 0.9700
C6 H6B 0.9700
C7 N2 1.472(6)
C7 H7A 0.9700
C7 H7B 0.9700
C8 N2 1.460(6)
C8 C9 1.507(8)
C8 H8A 0.9700
C8 H8B 0.9700
C9 S3 1.813(6)
C9 H9A 0.9700
C9 H9B 0.9700
C10 C11 1.548(8)
C10 S3 1.810(5)
C10 H10A 0.9700
C10 H10B 0.9700
C11 C12 1.502(9)
C11 H11A 0.9700
C11 H11B 0.9700
C12 N1 1.489(7)
C12 H12A 0.9700
C12 H12B 0.9700
C13 N1 1.456(7)
C13 C14 1.487(8)
C13 H13A 0.9700
C13 H13B 0.9700
C14 S4 1.807(5)
C14 H14A 0.9700
C14 H14B 0.9700
C15 C16 1.493(7)
C15 S4 1.814(5)
C15 H15A 0.9700
C15 H15B 0.9700
C16 C17 1.544(6)
C16 H16A 0.9700
C16 H16B 0.9700
C17 N2 1.489(6)
C17 H17A 0.9700
C17 H17B 0.9700
